data_4003114
loop_
_publ_author_name
'Reinhard, Dennis'
'Zhang, Wen-Shan'
'Vaynzof, Yana'
'Rominger, Frank'
'Schr\"oder, Rasmus R.'
'Mastalerz, Michael'

_publ_section_title
;
 Triptycene-Based Porous Metal-Assisted Salphen Organic Frameworks:
 Influence of the Metal Ions on Formation and Gas Sorption
;
_journal_issue 8
_journal_name_full 'Chemistry of Materials'
_journal_page_first 2781
_journal_paper_doi 10.1021/acs.chemmater.8b00614
_journal_volume 30
_journal_year 2018
_chemical_formula_sum 'C66 H62 O8'
_chemical_formula_weight 983.15
_chemical_name_common '2 in manuscript'
_space_group_crystal_system triclinic
_space_group_IT_number 2
_space_group_name_Hall '-P 1'
_space_group_name_H-M_alt 'P -1'
_atom_sites_solution_hydrogens mixed
_audit_creation_method SHELXL-2016/6
_cell_angle_alpha 66.907(2)
_cell_angle_beta 79.373(2)
_cell_angle_gamma 81.276(2)
_cell_formula_units_Z 2
_cell_length_a 9.8567(2)
_cell_length_b 16.4658(4)
_cell_length_c 17.9517(4)
_cell_measurement_reflns_used 57896
_cell_measurement_temperature 100(2)
_cell_measurement_theta_max 69.03
_cell_measurement_theta_min 2.93
_cell_volume 2623.94(11)
_computing_cell_refinement 'X-Area Recipe 1.33.0.0 (STOE, 2015)'
_computing_data_collection 'X-Area Pilatus3_SV 1.31.127.0 (STOE, 2016)'
_computing_data_reduction 'X-Area Integrate 1.71.0.0 (STOE, 2016)'
_computing_molecular_graphics 'Bruker SHELXTL'
_computing_publication_material 'Bruker SHELXTL'
_computing_structure_refinement 'SHELXL-2016/6 (Sheldrick, 2016)'
_computing_structure_solution 'SHELXT-2014 (Sheldrick 2014)'
_diffrn_ambient_temperature 100(2)
_diffrn_detector_area_resol_mean 5.81
_diffrn_measured_fraction_theta_full 0.975
_diffrn_measured_fraction_theta_max 0.968
_diffrn_measurement_device_type 'STOE Stadivari'
_diffrn_measurement_method 'rotation method, \w scans'
_diffrn_radiation_type CuK\a
_diffrn_radiation_wavelength 1.54178
_diffrn_reflns_av_R_equivalents 0.0169
_diffrn_reflns_av_unetI/netI 0.0163
_diffrn_reflns_Laue_measured_fraction_full 0.975
_diffrn_reflns_Laue_measured_fraction_max 0.968
_diffrn_reflns_limit_h_max 5
_diffrn_reflns_limit_h_min -11
_diffrn_reflns_limit_k_max 19
_diffrn_reflns_limit_k_min -19
_diffrn_reflns_limit_l_max 20
_diffrn_reflns_limit_l_min -21
_diffrn_reflns_number 31787
_diffrn_reflns_point_group_measured_fraction_full 0.975
_diffrn_reflns_point_group_measured_fraction_max 0.968
_diffrn_reflns_theta_full 67.679
_diffrn_reflns_theta_max 68.219
_diffrn_reflns_theta_min 2.929
_diffrn_source 'Genix3D Cu HF'
_exptl_absorpt_coefficient_mu 0.641
_exptl_absorpt_correction_T_max 1.603
_exptl_absorpt_correction_T_min 0.582
_exptl_absorpt_correction_type multi-scan
_exptl_crystal_colour colourless
_exptl_crystal_density_diffrn 1.244
_exptl_crystal_description needle
_exptl_crystal_F_000 1044
_exptl_crystal_size_max 0.190
_exptl_crystal_size_mid 0.170
_exptl_crystal_size_min 0.060
_refine_diff_density_max 0.486
_refine_diff_density_min -0.456
_refine_diff_density_rms 0.042
_refine_ls_extinction_method none
_refine_ls_goodness_of_fit_ref 1.066
_refine_ls_hydrogen_treatment mixed
_refine_ls_matrix_type full
_refine_ls_number_parameters 675
_refine_ls_number_reflns 9296
_refine_ls_number_restraints 0
_refine_ls_restrained_S_all 1.066
_refine_ls_R_factor_all 0.0502
_refine_ls_R_factor_gt 0.0434
_refine_ls_shift/su_max 0.001
_refine_ls_shift/su_mean 0.000
_refine_ls_structure_factor_coef Fsqd
_refine_ls_weighting_details 'w=1/[\s^2^(Fo^2^)+(0.0367P)^2^+1.9928P] where P=(Fo^2^+2Fc^2^)/3'
_refine_ls_weighting_scheme calc
_refine_ls_wR_factor_gt 0.0989
_refine_ls_wR_factor_ref 0.1045
_reflns_Friedel_coverage 0.000
_reflns_number_gt 8250
_reflns_number_total 9296
_reflns_threshold_expression 'I > 2\s(I)'
_cod_data_source_file cm8b00614_si_002.cif
_cod_data_source_block der36
_cod_database_code 4003114
_shelx_shelxl_version_number 2016/6
_shelx_space_group_comment
; 
The symmetry employed for this shelxl refinement is uniquely defined 
by the following loop, which should always be used as a source of 
symmetry information in preference to the above space-group names. 
They are only intended as comments. 
;
_shelx_estimated_absorpt_t_min 0.888
_shelx_estimated_absorpt_t_max 0.963
_exptl_absorpt_special_details 'X-Area LANA 1.70.0.0 (STOE, 2017)'

loop_
_space_group_symop_operation_xyz
'x, y, z'
'-x, -y, -z'

loop_
_atom_site_label
_atom_site_type_symbol
_atom_site_fract_x
_atom_site_fract_y
_atom_site_fract_z
_atom_site_U_iso_or_equiv
_atom_site_adp_type
_atom_site_occupancy
_atom_site_site_symmetry_order
_atom_site_calc_flag
_atom_site_refinement_flags_posn
_atom_site_refinement_flags_adp
C1 C 0.32190(16) 0.18732(10) 0.68883(9) 0.0177(3) Uani 1 1 d . .
H1 H 0.405807 0.150288 0.711678 0.021 Uiso 1 1 calc R U
C2 C 0.10343(16) 0.28366(10) 0.62888(9) 0.0180(3) Uani 1 1 d . .
H2 H 0.019646 0.320827 0.605984 0.022 Uiso 1 1 calc R U
C11 C 0.35615(16) 0.26272(10) 0.60722(9) 0.0183(3) Uani 1 1 d . .
C12 C 0.48613(16) 0.28252(10) 0.56510(9) 0.0187(3) Uani 1 1 d . .
H12 H 0.565009 0.246620 0.587277 0.022 Uiso 1 1 calc R U
C13 C 0.50507(16) 0.35472(10) 0.48989(9) 0.0192(3) Uani 1 1 d . .
C14 C 0.38680(16) 0.40809(10) 0.45820(9) 0.0193(3) Uani 1 1 d . .
C15 C 0.25500(16) 0.38659(10) 0.50202(9) 0.0190(3) Uani 1 1 d . .
H15 H 0.175137 0.422028 0.480766 0.023 Uiso 1 1 calc R U
C16 C 0.23916(16) 0.31512(10) 0.57526(9) 0.0182(3) Uani 1 1 d . .
C21 C 0.23341(16) 0.22960(10) 0.74551(9) 0.0180(3) Uani 1 1 d . .
C22 C 0.25906(16) 0.22087(10) 0.82164(9) 0.0187(3) Uani 1 1 d . .
H22 H 0.341275 0.188015 0.841849 0.022 Uiso 1 1 calc R U
C23 C 0.16473(16) 0.26011(10) 0.86932(9) 0.0187(3) Uani 1 1 d . .
C24 C 0.04144(16) 0.30668(10) 0.83947(9) 0.0187(3) Uani 1 1 d . .
C25 C 0.01955(16) 0.31750(10) 0.76078(9) 0.0186(3) Uani 1 1 d . .
H25 H -0.061696 0.350829 0.739584 0.022 Uiso 1 1 calc R U
C26 C 0.11492(16) 0.28017(10) 0.71405(9) 0.0179(3) Uani 1 1 d . .
C31 C 0.22169(16) 0.13447(10) 0.67401(9) 0.0176(3) Uani 1 1 d . .
C32 C 0.23401(16) 0.04432(10) 0.69300(9) 0.0182(3) Uani 1 1 d . .
H32 H 0.313800 0.009514 0.714932 0.022 Uiso 1 1 calc R U
C33 C 0.13010(16) 0.00309(10) 0.68038(9) 0.0186(3) Uani 1 1 d . .
C34 C 0.01405(16) 0.05533(10) 0.64540(9) 0.0192(3) Uani 1 1 d . .
C35 C 0.00432(16) 0.14736(10) 0.62570(9) 0.0188(3) Uani 1 1 d . .
H35 H -0.073065 0.183270 0.601629 0.023 Uiso 1 1 calc R U
C36 C 0.10511(16) 0.18631(10) 0.64072(9) 0.0180(3) Uani 1 1 d . .
C41 C 0.65045(16) 0.37064(10) 0.45019(9) 0.0195(3) Uani 1 1 d . .
C42 C 0.74731(17) 0.29913(11) 0.45137(10) 0.0218(3) Uani 1 1 d . .
H42 H 0.717817 0.240944 0.475700 0.026 Uiso 1 1 calc R U
C43 C 0.88523(17) 0.30995(11) 0.41828(10) 0.0230(3) Uani 1 1 d . .
H43 H 0.948719 0.259924 0.419917 0.028 Uiso 1 1 calc R U
C44 C 0.92947(16) 0.39477(11) 0.38272(10) 0.0220(3) Uani 1 1 d . .
C45 C 0.83522(17) 0.46740(11) 0.38152(10) 0.0225(3) Uani 1 1 d . .
H45 H 0.865541 0.525370 0.357834 0.027 Uiso 1 1 calc R U
C46 C 0.69832(17) 0.45576(10) 0.41444(10) 0.0211(3) Uani 1 1 d . .
H46 H 0.635351 0.505958 0.412976 0.025 Uiso 1 1 calc R U
O48 O 1.06178(12) 0.41414(8) 0.34630(7) 0.0269(3) Uani 1 1 d . .
C48 C 1.16060(18) 0.34182(12) 0.34518(12) 0.0316(4) Uani 1 1 d . .
H48A H 1.250545 0.364186 0.317657 0.047 Uiso 1 1 calc R U
H48B H 1.169556 0.301036 0.401390 0.047 Uiso 1 1 calc R U
H48C H 1.129724 0.310467 0.315706 0.047 Uiso 1 1 calc R U
C51 C 0.39223(16) 0.48830(10) 0.38049(10) 0.0204(3) Uani 1 1 d . .
C52 C 0.46518(17) 0.48797(11) 0.30630(10) 0.0234(3) Uani 1 1 d . .
H52 H 0.515835 0.434856 0.304145 0.028 Uiso 1 1 calc R U
C53 C 0.46531(18) 0.56392(11) 0.23526(10) 0.0250(4) Uani 1 1 d . .
H53 H 0.515108 0.562349 0.185145 0.030 Uiso 1 1 calc R U
C54 C 0.39229(18) 0.64198(11) 0.23803(10) 0.0247(4) Uani 1 1 d . .
C55 C 0.31967(18) 0.64391(11) 0.31148(10) 0.0247(4) Uani 1 1 d . .
H55 H 0.270444 0.697403 0.313599 0.030 Uiso 1 1 calc R U
C56 C 0.31912(17) 0.56787(11) 0.38151(10) 0.0224(3) Uani 1 1 d . .
H56 H 0.268154 0.569620 0.431307 0.027 Uiso 1 1 calc R U
O58 O 0.38518(14) 0.72054(8) 0.17138(7) 0.0325(3) Uani 1 1 d . .
C58 C 0.43254(19) 0.71690(12) 0.09247(10) 0.0307(4) Uani 1 1 d . .
H58A H 0.422242 0.776527 0.050438 0.046 Uiso 1 1 calc R U
H58B H 0.530332 0.694035 0.089492 0.046 Uiso 1 1 calc R U
H58C H 0.377527 0.677649 0.083364 0.046 Uiso 1 1 calc R U
C61 C 0.20138(16) 0.25671(10) 0.94755(9) 0.0190(3) Uani 1 1 d . .
C62 C 0.24573(16) 0.17859(10) 1.00766(10) 0.0212(3) Uani 1 1 d . .
H62 H 0.250387 0.124336 0.999904 0.025 Uiso 1 1 calc R U
C63 C 0.28371(17) 0.17753(11) 1.07927(10) 0.0223(3) Uani 1 1 d . .
H63 H 0.313294 0.123192 1.119746 0.027 Uiso 1 1 calc R U
C64 C 0.27775(17) 0.25671(11) 1.09066(9) 0.0220(3) Uani 1 1 d . .
C65 C 0.23456(18) 0.33588(11) 1.03086(10) 0.0246(4) Uani 1 1 d . .
H65 H 0.231101 0.390238 1.038281 0.029 Uiso 1 1 calc R U
C66 C 0.19688(17) 0.33540(11) 0.96099(10) 0.0230(3) Uani 1 1 d . .
H66 H 0.167021 0.389865 0.920772 0.028 Uiso 1 1 calc R U
O68 O 0.31216(13) 0.26482(8) 1.15792(7) 0.0298(3) Uani 1 1 d . .
C68 C 0.3488(2) 0.18519(13) 1.22334(11) 0.0334(4) Uani 1 1 d . .
H68A H 0.371014 0.199825 1.267390 0.050 Uiso 1 1 calc R U
H68B H 0.270894 0.148084 1.244103 0.050 Uiso 1 1 calc R U
H68C H 0.429756 0.152946 1.203488 0.050 Uiso 1 1 calc R U
C71 C -0.06671(16) 0.34499(10) 0.88905(9) 0.0191(3) Uani 1 1 d . .
C72 C -0.11094(16) 0.29715(11) 0.97135(10) 0.0211(3) Uani 1 1 d . .
H72 H -0.073444 0.237649 0.995956 0.025 Uiso 1 1 calc R U
C73 C -0.20826(17) 0.33416(11) 1.01827(10) 0.0227(3) Uani 1 1 d . .
H73 H -0.237777 0.300096 1.074014 0.027 Uiso 1 1 calc R U
C74 C -0.26209(16) 0.42167(11) 0.98276(10) 0.0224(3) Uani 1 1 d . .
C75 C -0.22043(17) 0.47019(11) 0.90048(10) 0.0223(3) Uani 1 1 d . .
H75 H -0.257418 0.529851 0.876096 0.027 Uiso 1 1 calc R U
C76 C -0.12544(16) 0.43188(10) 0.85411(10) 0.0200(3) Uani 1 1 d . .
H76 H -0.099710 0.465117 0.797683 0.024 Uiso 1 1 calc R U
O78 O -0.35484(12) 0.46564(8) 1.02373(7) 0.0299(3) Uani 1 1 d . .
C78 C -0.43215(18) 0.41297(13) 1.09838(10) 0.0305(4) Uani 1 1 d . .
H78A H -0.494604 0.451801 1.121784 0.046 Uiso 1 1 calc R U
H78B H -0.486562 0.374719 1.087480 0.046 Uiso 1 1 calc R U
H78C H -0.368307 0.376249 1.137072 0.046 Uiso 1 1 calc R U
C81 C 0.14919(16) -0.09512(10) 0.70576(9) 0.0201(3) Uani 1 1 d . .
C82 C 0.27123(17) -0.13465(11) 0.67613(10) 0.0229(3) Uani 1 1 d . .
H82 H 0.341483 -0.098564 0.640749 0.027 Uiso 1 1 calc R U
C83 C 0.29135(18) -0.22558(11) 0.69752(11) 0.0261(4) Uani 1 1 d . .
H83 H 0.374973 -0.251402 0.676846 0.031 Uiso 1 1 calc R U
C84 C 0.18951(18) -0.27913(11) 0.74915(11) 0.0260(4) Uani 1 1 d . .
C85 C 0.06977(18) -0.24172(11) 0.78178(10) 0.0270(4) Uani 1 1 d . .
H85 H 0.001368 -0.278272 0.818796 0.032 Uiso 1 1 calc R U
C86 C 0.05055(17) -0.15000(11) 0.75982(10) 0.0237(3) Uani 1 1 d . .
H86 H -0.031558 -0.124519 0.782245 0.028 Uiso 1 1 calc R U
O88 O 0.21890(14) -0.36782(8) 0.76418(8) 0.0353(3) Uani 1 1 d . .
C88 C 0.1144(2) -0.42502(12) 0.81246(13) 0.0425(5) Uani 1 1 d . .
H88A H 0.147878 -0.486208 0.818715 0.064 Uiso 1 1 calc R U
H88B H 0.092548 -0.420878 0.866435 0.064 Uiso 1 1 calc R U
H88C H 0.030939 -0.407394 0.785490 0.064 Uiso 1 1 calc R U
C91 C -0.09940(16) 0.01822(10) 0.62744(9) 0.0194(3) Uani 1 1 d . .
C92 C -0.07325(16) -0.04393(10) 0.59036(9) 0.0200(3) Uani 1 1 d . .
H92 H 0.019624 -0.066511 0.579443 0.024 Uiso 1 1 calc R U
C93 C -0.17920(16) -0.07370(10) 0.56898(9) 0.0201(3) Uani 1 1 d . .
H93 H -0.158547 -0.115220 0.542878 0.024 Uiso 1 1 calc R U
C94 C -0.31557(16) -0.04232(10) 0.58604(9) 0.0204(3) Uani 1 1 d . .
C95 C -0.34453(17) 0.01900(11) 0.62400(10) 0.0232(3) Uani 1 1 d . .
H95 H -0.437691 0.040356 0.636107 0.028 Uiso 1 1 calc R U
C96 C -0.23768(17) 0.04866(10) 0.64398(10) 0.0217(3) Uani 1 1 d . .
H96 H -0.258590 0.090686 0.669537 0.026 Uiso 1 1 calc R U
O98 O -0.42822(11) -0.06895(8) 0.57024(7) 0.0256(3) Uani 1 1 d . .
C98 C -0.40428(18) -0.12726(12) 0.52697(11) 0.0276(4) Uani 1 1 d . .
H98A H -0.493267 -0.140947 0.519848 0.041 Uiso 1 1 calc R U
H98B H -0.350794 -0.098758 0.473267 0.041 Uiso 1 1 calc R U
H98C H -0.352323 -0.182182 0.558041 0.041 Uiso 1 1 calc R U
O100 O 0.50976(17) 0.99582(11) 0.17092(10) 0.0512(4) Uani 1 1 d . .
H100 H 0.445(2) 0.9650(14) 0.1652(13) 0.034(6) Uiso 1 1 d . .
C100 C 0.6026(3) 1.02461(15) 0.09591(17) 0.0710(9) Uani 1 1 d . .
H10A H 0.549137 1.050506 0.049076 0.085 Uiso 1 1 calc R U
H10B H 0.664128 0.973444 0.090039 0.085 Uiso 1 1 calc R U
C101 C 0.6875(3) 1.0925(3) 0.09628(17) 0.0940(13) Uani 1 1 d . .
H10C H 0.751176 1.112418 0.045040 0.141 Uiso 1 1 calc R U
H10D H 0.626119 1.143247 0.101603 0.141 Uiso 1 1 calc R U
H10E H 0.740806 1.066389 0.142458 0.141 Uiso 1 1 calc R U
O102 O 0.3160(2) 0.89876(14) 0.15457(16) 0.0876(7) Uani 1 1 d . .
H102 H 0.338(4) 0.839(3) 0.160(3) 0.135(15) Uiso 1 1 d . .
C102 C 0.1721(4) 0.9189(2) 0.16821(19) 0.0803(9) Uani 1 1 d . .
H10F H 0.155497 0.978310 0.171483 0.096 Uiso 1 1 calc R U
H10G H 0.135919 0.875835 0.222227 0.096 Uiso 1 1 calc R U
C103 C 0.0937(4) 0.9186(3) 0.1097(3) 0.1104(14) Uani 1 1 d . .
H10H H -0.004569 0.933465 0.125637 0.166 Uiso 1 1 calc R U
H10I H 0.125458 0.962447 0.055955 0.166 Uiso 1 1 calc R U
H10J H 0.105808 0.859595 0.106886 0.166 Uiso 1 1 calc R U

loop_
_atom_site_aniso_label
_atom_site_aniso_U_11
_atom_site_aniso_U_22
_atom_site_aniso_U_33
_atom_site_aniso_U_23
_atom_site_aniso_U_13
_atom_site_aniso_U_12
C1 0.0175(8) 0.0171(7) 0.0184(8) -0.0063(6) -0.0039(6) -0.0004(6)
C2 0.0182(8) 0.0173(7) 0.0178(8) -0.0056(6) -0.0037(6) -0.0006(6)
C11 0.0223(8) 0.0169(7) 0.0183(8) -0.0086(6) -0.0040(6) -0.0024(6)
C12 0.0199(8) 0.0187(8) 0.0195(8) -0.0086(6) -0.0046(6) -0.0013(6)
C13 0.0221(8) 0.0181(8) 0.0205(8) -0.0099(6) -0.0028(6) -0.0037(6)
C14 0.0237(8) 0.0181(8) 0.0184(8) -0.0082(6) -0.0045(6) -0.0026(6)
C15 0.0210(8) 0.0187(8) 0.0193(8) -0.0085(6) -0.0056(6) 0.0000(6)
C16 0.0205(8) 0.0184(7) 0.0187(8) -0.0099(6) -0.0030(6) -0.0023(6)
C21 0.0184(8) 0.0158(7) 0.0193(8) -0.0060(6) -0.0009(6) -0.0037(6)
C22 0.0189(8) 0.0172(7) 0.0194(8) -0.0051(6) -0.0054(6) -0.0012(6)
C23 0.0214(8) 0.0164(7) 0.0177(8) -0.0048(6) -0.0030(6) -0.0038(6)
C24 0.0203(8) 0.0161(7) 0.0195(8) -0.0059(6) -0.0018(6) -0.0043(6)
C25 0.0176(8) 0.0167(7) 0.0205(8) -0.0054(6) -0.0039(6) -0.0016(6)
C26 0.0196(8) 0.0166(7) 0.0175(8) -0.0054(6) -0.0029(6) -0.0045(6)
C31 0.0178(8) 0.0207(8) 0.0146(7) -0.0071(6) -0.0005(6) -0.0036(6)
C32 0.0165(8) 0.0200(8) 0.0170(7) -0.0067(6) -0.0009(6) -0.0007(6)
C33 0.0192(8) 0.0202(8) 0.0157(7) -0.0067(6) 0.0006(6) -0.0034(6)
C34 0.0191(8) 0.0221(8) 0.0162(7) -0.0075(6) 0.0005(6) -0.0040(6)
C35 0.0174(8) 0.0217(8) 0.0163(7) -0.0064(6) -0.0020(6) -0.0009(6)
C36 0.0192(8) 0.0194(8) 0.0145(7) -0.0062(6) 0.0000(6) -0.0023(6)
C41 0.0219(8) 0.0217(8) 0.0163(7) -0.0075(6) -0.0034(6) -0.0036(6)
C42 0.0244(8) 0.0192(8) 0.0211(8) -0.0062(6) -0.0023(6) -0.0049(6)
C43 0.0229(8) 0.0226(8) 0.0229(8) -0.0082(7) -0.0047(6) 0.0004(6)
C44 0.0199(8) 0.0272(8) 0.0189(8) -0.0076(7) -0.0026(6) -0.0050(6)
C45 0.0266(9) 0.0204(8) 0.0205(8) -0.0062(6) -0.0028(6) -0.0066(6)
C46 0.0242(8) 0.0200(8) 0.0206(8) -0.0089(6) -0.0042(6) -0.0015(6)
O48 0.0197(6) 0.0285(6) 0.0288(6) -0.0075(5) -0.0003(5) -0.0045(5)
C48 0.0209(9) 0.0371(10) 0.0384(10) -0.0176(8) -0.0013(7) -0.0010(7)
C51 0.0211(8) 0.0206(8) 0.0202(8) -0.0068(6) -0.0045(6) -0.0045(6)
C52 0.0260(9) 0.0223(8) 0.0230(8) -0.0089(7) -0.0044(7) -0.0027(7)
C53 0.0286(9) 0.0276(9) 0.0189(8) -0.0081(7) -0.0022(7) -0.0063(7)
C54 0.0292(9) 0.0224(8) 0.0204(8) -0.0021(7) -0.0081(7) -0.0073(7)
C55 0.0276(9) 0.0214(8) 0.0260(9) -0.0090(7) -0.0071(7) -0.0008(7)
C56 0.0238(8) 0.0243(8) 0.0202(8) -0.0086(7) -0.0040(6) -0.0033(6)
O58 0.0470(8) 0.0242(6) 0.0205(6) -0.0011(5) -0.0062(5) -0.0045(5)
C58 0.0306(10) 0.0351(10) 0.0193(8) -0.0009(7) -0.0039(7) -0.0074(8)
C61 0.0166(8) 0.0209(8) 0.0193(8) -0.0078(6) -0.0010(6) -0.0024(6)
C62 0.0229(8) 0.0193(8) 0.0219(8) -0.0087(6) -0.0033(6) -0.0002(6)
C63 0.0236(8) 0.0219(8) 0.0185(8) -0.0045(6) -0.0043(6) -0.0001(6)
C64 0.0233(8) 0.0276(9) 0.0156(8) -0.0076(7) -0.0016(6) -0.0062(7)
C65 0.0322(9) 0.0200(8) 0.0234(8) -0.0090(7) -0.0046(7) -0.0048(7)
C66 0.0272(9) 0.0192(8) 0.0213(8) -0.0051(7) -0.0063(7) -0.0019(6)
O68 0.0428(7) 0.0301(6) 0.0191(6) -0.0084(5) -0.0094(5) -0.0075(5)
C68 0.0422(11) 0.0381(10) 0.0193(9) -0.0068(8) -0.0108(8) -0.0049(8)
C71 0.0177(8) 0.0216(8) 0.0199(8) -0.0087(6) -0.0037(6) -0.0038(6)
C72 0.0204(8) 0.0214(8) 0.0213(8) -0.0072(7) -0.0047(6) -0.0014(6)
C73 0.0219(8) 0.0282(9) 0.0183(8) -0.0084(7) -0.0017(6) -0.0060(7)
C74 0.0179(8) 0.0278(9) 0.0272(9) -0.0167(7) -0.0007(6) -0.0037(6)
C75 0.0215(8) 0.0198(8) 0.0269(9) -0.0103(7) -0.0023(6) -0.0024(6)
C76 0.0200(8) 0.0201(8) 0.0204(8) -0.0074(6) -0.0025(6) -0.0043(6)
O78 0.0288(6) 0.0303(7) 0.0320(7) -0.0179(5) 0.0078(5) -0.0040(5)
C78 0.0243(9) 0.0437(11) 0.0226(9) -0.0143(8) 0.0002(7) 0.0008(8)
C81 0.0212(8) 0.0201(8) 0.0193(8) -0.0059(6) -0.0058(6) -0.0034(6)
C82 0.0212(8) 0.0208(8) 0.0268(9) -0.0079(7) -0.0030(6) -0.0053(6)
C83 0.0247(9) 0.0220(8) 0.0335(9) -0.0117(7) -0.0077(7) -0.0001(7)
C84 0.0339(10) 0.0174(8) 0.0282(9) -0.0044(7) -0.0168(7) -0.0030(7)
C85 0.0299(9) 0.0248(9) 0.0233(9) -0.0004(7) -0.0081(7) -0.0120(7)
C86 0.0228(8) 0.0251(8) 0.0212(8) -0.0055(7) -0.0035(6) -0.0050(7)
O88 0.0472(8) 0.0158(6) 0.0428(8) -0.0039(5) -0.0204(6) -0.0049(5)
C88 0.0618(14) 0.0217(9) 0.0418(12) 0.0016(8) -0.0222(10) -0.0157(9)
C91 0.0208(8) 0.0197(8) 0.0158(7) -0.0037(6) -0.0027(6) -0.0043(6)
C92 0.0191(8) 0.0218(8) 0.0168(8) -0.0050(6) -0.0011(6) -0.0024(6)
C93 0.0232(8) 0.0207(8) 0.0162(8) -0.0064(6) -0.0013(6) -0.0049(6)
C94 0.0205(8) 0.0221(8) 0.0167(8) -0.0030(6) -0.0041(6) -0.0062(6)
C95 0.0190(8) 0.0262(8) 0.0243(8) -0.0099(7) -0.0030(6) -0.0006(6)
C96 0.0239(8) 0.0208(8) 0.0215(8) -0.0091(7) -0.0035(6) -0.0016(6)
O98 0.0207(6) 0.0338(6) 0.0284(6) -0.0167(5) -0.0046(5) -0.0053(5)
C98 0.0282(9) 0.0322(9) 0.0283(9) -0.0150(8) -0.0067(7) -0.0062(7)
O100 0.0438(9) 0.0431(9) 0.0442(9) 0.0034(7) -0.0010(7) 0.0015(7)
C100 0.0814(19) 0.0281(11) 0.0677(17) -0.0029(11) 0.0302(14) 0.0098(12)
C101 0.0679(19) 0.134(3) 0.0433(15) 0.0256(17) -0.0189(13) -0.050(2)
O102 0.0736(14) 0.0524(12) 0.139(2) -0.0485(13) 0.0213(13) -0.0197(10)
C102 0.107(3) 0.080(2) 0.0581(18) -0.0377(16) 0.0130(17) -0.0200(19)
C103 0.113(3) 0.096(3) 0.131(4) -0.043(3) -0.004(3) -0.051(2)

loop_
_atom_type_symbol
_atom_type_description
_atom_type_scat_dispersion_real
_atom_type_scat_dispersion_imag
_atom_type_scat_source
C C 0.0181 0.0091 'International Tables Vol C Tables 4.2.6.8 and 6.1.1.4'
H H 0.0000 0.0000 'International Tables Vol C Tables 4.2.6.8 and 6.1.1.4'
O O 0.0492 0.0322 'International Tables Vol C Tables 4.2.6.8 and 6.1.1.4'

loop_
_geom_angle_atom_site_label_1
_geom_angle_atom_site_label_2
_geom_angle_atom_site_label_3
_geom_angle
C11 C1 C21 106.38(12)
C11 C1 C31 105.78(12)
C21 C1 C31 104.05(12)
C11 C1 H1 113.3
C21 C1 H1 113.3
C31 C1 H1 113.3
C16 C2 C36 105.88(12)
C16 C2 C26 106.49(12)
C36 C2 C26 103.97(12)
C16 C2 H2 113.2
C36 C2 H2 113.2
C26 C2 H2 113.2
C12 C11 C16 119.75(14)
C12 C11 C1 126.73(14)
C16 C11 C1 113.51(13)
C11 C12 C13 121.63(14)
C11 C12 H12 119.2
C13 C12 H12 119.2
C12 C13 C14 118.49(14)
C12 C13 C41 117.04(14)
C14 C13 C41 124.45(14)
C15 C14 C13 118.99(14)
C15 C14 C51 116.97(14)
C13 C14 C51 124.04(14)
C16 C15 C14 121.40(14)
C16 C15 H15 119.3
C14 C15 H15 119.3
C15 C16 C11 119.73(14)
C15 C16 C2 127.15(14)
C11 C16 C2 113.12(13)
C22 C21 C26 120.15(14)
C22 C21 C1 126.64(14)
C26 C21 C1 113.20(13)
C21 C22 C23 120.64(14)
C21 C22 H22 119.7
C23 C22 H22 119.7
C22 C23 C24 119.05(14)
C22 C23 C61 119.34(14)
C24 C23 C61 121.48(14)
C25 C24 C23 119.41(14)
C25 C24 C71 118.85(14)
C23 C24 C71 121.74(14)
C26 C25 C24 120.64(14)
C26 C25 H25 119.7
C24 C25 H25 119.7
C25 C26 C21 119.95(14)
C25 C26 C2 126.65(14)
C21 C26 C2 113.32(13)
C32 C31 C36 119.81(14)
C32 C31 C1 126.62(14)
C36 C31 C1 113.51(13)
C31 C32 C33 120.93(14)
C31 C32 H32 119.5
C33 C32 H32 119.5
C32 C33 C34 119.34(14)
C32 C33 C81 117.34(14)
C34 C33 C81 123.32(14)
C35 C34 C33 118.74(14)
C35 C34 C91 117.89(14)
C33 C34 C91 123.36(14)
C36 C35 C34 121.12(14)
C36 C35 H35 119.4
C34 C35 H35 119.4
C35 C36 C31 120.01(14)
C35 C36 C2 127.06(14)
C31 C36 C2 112.87(13)
C42 C41 C46 117.21(14)
C42 C41 C13 119.95(14)
C46 C41 C13 122.75(14)
C43 C42 C41 122.33(15)
C43 C42 H42 118.8
C41 C42 H42 118.8
C42 C43 C44 119.28(15)
C42 C43 H43 120.4
C44 C43 H43 120.4
O48 C44 C43 124.73(15)
O48 C44 C45 115.64(14)
C43 C44 C45 119.62(15)
C46 C45 C44 120.53(15)
C46 C45 H45 119.7
C44 C45 H45 119.7
C45 C46 C41 121.03(15)
C45 C46 H46 119.5
C41 C46 H46 119.5
C44 O48 C48 117.33(13)
O48 C48 H48A 109.5
O48 C48 H48B 109.5
H48A C48 H48B 109.5
O48 C48 H48C 109.5
H48A C48 H48C 109.5
H48B C48 H48C 109.5
C52 C51 C56 117.81(15)
C52 C51 C14 123.38(14)
C56 C51 C14 118.80(14)
C53 C52 C51 121.32(15)
C53 C52 H52 119.3
C51 C52 H52 119.3
C54 C53 C52 119.68(15)
C54 C53 H53 120.2
C52 C53 H53 120.2
O58 C54 C53 124.32(15)
O58 C54 C55 115.76(15)
C53 C54 C55 119.92(15)
C56 C55 C54 119.92(16)
C56 C55 H55 120.0
C54 C55 H55 120.0
C55 C56 C51 121.33(15)
C55 C56 H56 119.3
C51 C56 H56 119.3
C54 O58 C58 117.24(14)
O58 C58 H58A 109.5
O58 C58 H58B 109.5
H58A C58 H58B 109.5
O58 C58 H58C 109.5
H58A C58 H58C 109.5
H58B C58 H58C 109.5
C62 C61 C66 117.39(14)
C62 C61 C23 122.89(14)
C66 C61 C23 119.67(14)
C61 C62 C63 121.81(15)
C61 C62 H62 119.1
C63 C62 H62 119.1
C64 C63 C62 119.28(15)
C64 C63 H63 120.4
C62 C63 H63 120.4
O68 C64 C63 125.10(15)
O68 C64 C65 115.07(14)
C63 C64 C65 119.83(15)
C66 C65 C64 119.95(15)
C66 C65 H65 120.0
C64 C65 H65 120.0
C65 C66 C61 121.74(15)
C65 C66 H66 119.1
C61 C66 H66 119.1
C64 O68 C68 117.38(13)
O68 C68 H68A 109.5
O68 C68 H68B 109.5
H68A C68 H68B 109.5
O68 C68 H68C 109.5
H68A C68 H68C 109.5
H68B C68 H68C 109.5
C72 C71 C76 117.84(14)
C72 C71 C24 121.90(14)
C76 C71 C24 120.24(14)
C73 C72 C71 121.79(15)
C73 C72 H72 119.1
C71 C72 H72 119.1
C72 C73 C74 119.30(15)
C72 C73 H73 120.4
C74 C73 H73 120.4
O78 C74 C73 124.27(15)
O78 C74 C75 115.96(14)
C73 C74 C75 119.77(15)
C76 C75 C74 120.27(15)
C76 C75 H75 119.9
C74 C75 H75 119.9
C75 C76 C71 120.98(15)
C75 C76 H76 119.5
C71 C76 H76 119.5
C74 O78 C78 117.17(13)
O78 C78 H78A 109.5
O78 C78 H78B 109.5
H78A C78 H78B 109.5
O78 C78 H78C 109.5
H78A C78 H78C 109.5
H78B C78 H78C 109.5
C86 C81 C82 118.09(15)
C86 C81 C33 122.34(15)
C82 C81 C33 119.56(14)
C83 C82 C81 121.01(15)
C83 C82 H82 119.5
C81 C82 H82 119.5
C82 C83 C84 120.11(16)
C82 C83 H83 119.9
C84 C83 H83 119.9
O88 C84 C85 125.07(16)
O88 C84 C83 115.03(16)
C85 C84 C83 119.89(15)
C84 C85 C86 119.48(16)
C84 C85 H85 120.3
C86 C85 H85 120.3
C81 C86 C85 121.32(16)
C81 C86 H86 119.3
C85 C86 H86 119.3
C84 O88 C88 117.37(16)
O88 C88 H88A 109.5
O88 C88 H88B 109.5
H88A C88 H88B 109.5
O88 C88 H88C 109.5
H88A C88 H88C 109.5
H88B C88 H88C 109.5
C92 C91 C96 117.43(14)
C92 C91 C34 122.32(14)
C96 C91 C34 120.18(14)
C93 C92 C91 121.85(15)
C93 C92 H92 119.1
C91 C92 H92 119.1
C92 C93 C94 119.53(15)
C92 C93 H93 120.2
C94 C93 H93 120.2
O98 C94 C93 124.65(14)
O98 C94 C95 115.62(14)
C93 C94 C95 119.70(14)
C96 C95 C94 119.98(15)
C96 C95 H95 120.0
C94 C95 H95 120.0
C95 C96 C91 121.49(15)
C95 C96 H96 119.3
C91 C96 H96 119.3
C94 O98 C98 117.95(13)
O98 C98 H98A 109.5
O98 C98 H98B 109.5
H98A C98 H98B 109.5
O98 C98 H98C 109.5
H98A C98 H98C 109.5
H98B C98 H98C 109.5
C100 O100 H100 108.3(14)
O100 C100 C101 109.2(3)
O100 C100 H10A 109.8
C101 C100 H10A 109.8
O100 C100 H10B 109.8
C101 C100 H10B 109.8
H10A C100 H10B 108.3
C100 C101 H10C 109.5
C100 C101 H10D 109.5
H10C C101 H10D 109.5
C100 C101 H10E 109.5
H10C C101 H10E 109.5
H10D C101 H10E 109.5
C102 O102 H102 111(3)
O102 C102 C103 117.0(3)
O102 C102 H10F 108.1
C103 C102 H10F 108.1
O102 C102 H10G 108.1
C103 C102 H10G 108.1
H10F C102 H10G 107.3
C102 C103 H10H 109.5
C102 C103 H10I 109.5
H10H C103 H10I 109.5
C102 C103 H10J 109.5
H10H C103 H10J 109.5
H10I C103 H10J 109.5

loop_
_geom_bond_atom_site_label_1
_geom_bond_atom_site_label_2
_geom_bond_distance
C1 C11 1.523(2)
C1 C21 1.525(2)
C1 C31 1.531(2)
C1 H1 1.0000
C2 C16 1.526(2)
C2 C36 1.530(2)
C2 C26 1.532(2)
C2 H2 1.0000
C11 C12 1.377(2)
C11 C16 1.399(2)
C12 C13 1.409(2)
C12 H12 0.9500
C13 C14 1.413(2)
C13 C41 1.490(2)
C14 C15 1.406(2)
C14 C51 1.497(2)
C15 C16 1.380(2)
C15 H15 0.9500
C21 C22 1.384(2)
C21 C26 1.398(2)
C22 C23 1.404(2)
C22 H22 0.9500
C23 C24 1.410(2)
C23 C61 1.492(2)
C24 C25 1.406(2)
C24 C71 1.488(2)
C25 C26 1.380(2)
C25 H25 0.9500
C31 C32 1.378(2)
C31 C36 1.401(2)
C32 C33 1.406(2)
C32 H32 0.9500
C33 C34 1.409(2)
C33 C81 1.490(2)
C34 C35 1.407(2)
C34 C91 1.491(2)
C35 C36 1.378(2)
C35 H35 0.9500
C41 C42 1.395(2)
C41 C46 1.408(2)
C42 C43 1.388(2)
C42 H42 0.9500
C43 C44 1.389(2)
C43 H43 0.9500
C44 O48 1.370(2)
C44 C45 1.394(2)
C45 C46 1.379(2)
C45 H45 0.9500
C46 H46 0.9500
O48 C48 1.424(2)
C48 H48A 0.9800
C48 H48B 0.9800
C48 H48C 0.9800
C51 C52 1.394(2)
C51 C56 1.401(2)
C52 C53 1.393(2)
C52 H52 0.9500
C53 C54 1.389(2)
C53 H53 0.9500
C54 O58 1.378(2)
C54 C55 1.389(2)
C55 C56 1.383(2)
C55 H55 0.9500
C56 H56 0.9500
O58 C58 1.429(2)
C58 H58A 0.9800
C58 H58B 0.9800
C58 H58C 0.9800
C61 C62 1.387(2)
C61 C66 1.401(2)
C62 C63 1.397(2)
C62 H62 0.9500
C63 C64 1.388(2)
C63 H63 0.9500
C64 O68 1.3720(19)
C64 C65 1.391(2)
C65 C66 1.376(2)
C65 H65 0.9500
C66 H66 0.9500
O68 C68 1.426(2)
C68 H68A 0.9800
C68 H68B 0.9800
C68 H68C 0.9800
C71 C72 1.395(2)
C71 C76 1.398(2)
C72 C73 1.389(2)
C72 H72 0.9500
C73 C74 1.392(2)
C73 H73 0.9500
C74 O78 1.3674(19)
C74 C75 1.392(2)
C75 C76 1.383(2)
C75 H75 0.9500
C76 H76 0.9500
O78 C78 1.428(2)
C78 H78A 0.9800
C78 H78B 0.9800
C78 H78C 0.9800
C81 C86 1.391(2)
C81 C82 1.397(2)
C82 C83 1.384(2)
C82 H82 0.9500
C83 C84 1.389(2)
C83 H83 0.9500
C84 O88 1.371(2)
C84 C85 1.387(3)
C85 C86 1.395(2)
C85 H85 0.9500
C86 H86 0.9500
O88 C88 1.422(2)
C88 H88A 0.9800
C88 H88B 0.9800
C88 H88C 0.9800
C91 C92 1.396(2)
C91 C96 1.399(2)
C92 C93 1.389(2)
C92 H92 0.9500
C93 C94 1.389(2)
C93 H93 0.9500
C94 O98 1.3663(19)
C94 C95 1.395(2)
C95 C96 1.382(2)
C95 H95 0.9500
C96 H96 0.9500
O98 C98 1.425(2)
C98 H98A 0.9800
C98 H98B 0.9800
C98 H98C 0.9800
O100 C100 1.432(3)
O100 H100 0.91(2)
C100 C101 1.498(4)
C100 H10A 0.9900
C100 H10B 0.9900
C101 H10C 0.9800
C101 H10D 0.9800
C101 H10E 0.9800
O102 C102 1.405(4)
O102 H102 0.95(4)
C102 C103 1.417(5)
C102 H10F 0.9900
C102 H10G 0.9900
C103 H10H 0.9800
C103 H10I 0.9800
C103 H10J 0.9800

loop_
_geom_torsion_atom_site_label_1
_geom_torsion_atom_site_label_2
_geom_torsion_atom_site_label_3
_geom_torsion_atom_site_label_4
_geom_torsion
C21 C1 C11 C12 125.09(16)
C31 C1 C11 C12 -124.66(16)
C21 C1 C11 C16 -54.48(16)
C31 C1 C11 C16 55.77(16)
C16 C11 C12 C13 -0.1(2)
C1 C11 C12 C13 -179.61(14)
C11 C12 C13 C14 0.7(2)
C11 C12 C13 C41 179.26(14)
C12 C13 C14 C15 -0.9(2)
C41 C13 C14 C15 -179.31(14)
C12 C13 C14 C51 178.00(14)
C41 C13 C14 C51 -0.4(2)
C13 C14 C15 C16 0.4(2)
C51 C14 C15 C16 -178.54(14)
C14 C15 C16 C11 0.2(2)
C14 C15 C16 C2 -179.52(14)
C12 C11 C16 C15 -0.4(2)
C1 C11 C16 C15 179.18(13)
C12 C11 C16 C2 179.36(13)
C1 C11 C16 C2 -1.03(18)
C36 C2 C16 C15 124.75(16)
C26 C2 C16 C15 -125.01(16)
C36 C2 C16 C11 -55.01(16)
C26 C2 C16 C11 55.22(16)
C11 C1 C21 C22 -125.22(16)
C31 C1 C21 C22 123.33(16)
C11 C1 C21 C26 55.90(16)
C31 C1 C21 C26 -55.55(16)
C26 C21 C22 C23 2.0(2)
C1 C21 C22 C23 -176.77(14)
C21 C22 C23 C24 1.7(2)
C21 C22 C23 C61 -174.32(14)
C22 C23 C24 C25 -3.9(2)
C61 C23 C24 C25 172.01(14)
C22 C23 C24 C71 176.17(14)
C61 C23 C24 C71 -7.9(2)
C23 C24 C25 C26 2.5(2)
C71 C24 C25 C26 -177.58(14)
C24 C25 C26 C21 1.2(2)
C24 C25 C26 C2 177.95(14)
C22 C21 C26 C25 -3.5(2)
C1 C21 C26 C25 175.46(13)
C22 C21 C26 C2 179.36(13)
C1 C21 C26 C2 -1.67(18)
C16 C2 C26 C25 129.35(16)
C36 C2 C26 C25 -119.08(16)
C16 C2 C26 C21 -53.74(16)
C36 C2 C26 C21 57.82(16)
C11 C1 C31 C32 128.41(16)
C21 C1 C31 C32 -119.70(16)
C11 C1 C31 C36 -54.32(16)
C21 C1 C31 C36 57.56(16)
C36 C31 C32 C33 -0.8(2)
C1 C31 C32 C33 176.32(14)
C31 C32 C33 C34 2.0(2)
C31 C32 C33 C81 -177.58(14)
C32 C33 C34 C35 -1.3(2)
C81 C33 C34 C35 178.25(14)
C32 C33 C34 C91 178.21(14)
C81 C33 C34 C91 -2.2(2)
C33 C34 C35 C36 -0.6(2)
C91 C34 C35 C36 179.85(14)
C34 C35 C36 C31 1.8(2)
C34 C35 C36 C2 -174.91(14)
C32 C31 C36 C35 -1.1(2)
C1 C31 C36 C35 -178.62(13)
C32 C31 C36 C2 176.04(13)
C1 C31 C36 C2 -1.43(18)
C16 C2 C36 C35 -126.77(16)
C26 C2 C36 C35 121.22(16)
C16 C2 C36 C31 56.29(16)
C26 C2 C36 C31 -55.72(16)
C12 C13 C41 C42 40.0(2)
C14 C13 C41 C42 -141.52(16)
C12 C13 C41 C46 -136.41(15)
C14 C13 C41 C46 42.0(2)
C46 C41 C42 C43 -0.7(2)
C13 C41 C42 C43 -177.33(15)
C41 C42 C43 C44 0.1(2)
C42 C43 C44 O48 -178.29(15)
C42 C43 C44 C45 0.6(2)
O48 C44 C45 C46 178.22(14)
C43 C44 C45 C46 -0.8(2)
C44 C45 C46 C41 0.2(2)
C42 C41 C46 C45 0.5(2)
C13 C41 C46 C45 177.06(14)
C43 C44 O48 C48 -0.1(2)
C45 C44 O48 C48 -179.06(14)
C15 C14 C51 C52 -129.23(16)
C13 C14 C51 C52 51.8(2)
C15 C14 C51 C56 49.9(2)
C13 C14 C51 C56 -129.00(16)
C56 C51 C52 C53 -0.3(2)
C14 C51 C52 C53 178.91(15)
C51 C52 C53 C54 0.4(2)
C52 C53 C54 O58 -179.71(15)
C52 C53 C54 C55 0.0(2)
O58 C54 C55 C56 179.10(15)
C53 C54 C55 C56 -0.6(2)
C54 C55 C56 C51 0.8(2)
C52 C51 C56 C55 -0.4(2)
C14 C51 C56 C55 -179.59(15)
C53 C54 O58 C58 12.8(2)
C55 C54 O58 C58 -166.90(15)
C22 C23 C61 C62 -51.8(2)
C24 C23 C61 C62 132.35(16)
C22 C23 C61 C66 125.63(16)
C24 C23 C61 C66 -50.3(2)
C66 C61 C62 C63 0.5(2)
C23 C61 C62 C63 177.90(15)
C61 C62 C63 C64 -0.3(2)
C62 C63 C64 O68 -179.95(15)
C62 C63 C64 C65 -0.2(2)
O68 C64 C65 C66 -179.67(15)
C63 C64 C65 C66 0.5(3)
C64 C65 C66 C61 -0.4(3)
C62 C61 C66 C65 -0.1(2)
C23 C61 C66 C65 -177.62(15)
C63 C64 O68 C68 -4.0(2)
C65 C64 O68 C68 176.18(15)
C25 C24 C71 C72 134.61(16)
C23 C24 C71 C72 -45.4(2)
C25 C24 C71 C76 -46.7(2)
C23 C24 C71 C76 133.24(16)
C76 C71 C72 C73 -1.1(2)
C24 C71 C72 C73 177.63(14)
C71 C72 C73 C74 -0.8(2)
C72 C73 C74 O78 -177.82(14)
C72 C73 C74 C75 1.5(2)
O78 C74 C75 C76 179.12(14)
C73 C74 C75 C76 -0.3(2)
C74 C75 C76 C71 -1.7(2)
C72 C71 C76 C75 2.4(2)
C24 C71 C76 C75 -176.37(14)
C73 C74 O78 C78 -19.8(2)
C75 C74 O78 C78 160.79(15)
C32 C33 C81 C86 124.36(16)
C34 C33 C81 C86 -55.2(2)
C32 C33 C81 C82 -54.2(2)
C34 C33 C81 C82 126.19(17)
C86 C81 C82 C83 2.3(2)
C33 C81 C82 C83 -179.01(15)
C81 C82 C83 C84 0.0(3)
C82 C83 C84 O88 178.13(15)
C82 C83 C84 C85 -2.5(2)
O88 C84 C85 C86 -178.21(15)
C83 C84 C85 C86 2.4(2)
C82 C81 C86 C85 -2.4(2)
C33 C81 C86 C85 179.04(15)
C84 C85 C86 C81 0.0(2)
C85 C84 O88 C88 4.5(2)
C83 C84 O88 C88 -176.09(15)
C35 C34 C91 C92 134.82(16)
C33 C34 C91 C92 -44.7(2)
C35 C34 C91 C96 -42.0(2)
C33 C34 C91 C96 138.50(16)
C96 C91 C92 C93 1.2(2)
C34 C91 C92 C93 -175.66(14)
C91 C92 C93 C94 -1.2(2)
C92 C93 C94 O98 -177.81(14)
C92 C93 C94 C95 0.3(2)
O98 C94 C95 C96 178.72(14)
C93 C94 C95 C96 0.4(2)
C94 C95 C96 C91 -0.4(2)
C92 C91 C96 C95 -0.4(2)
C34 C91 C96 C95 176.50(15)
C93 C94 O98 C98 -5.6(2)
C95 C94 O98 C98 176.16(14)
